data_7000682
loop_
_publ_author_name
'Kong, Xiang-Jian'
'Zhuang, Gui-Lin'
'Ren, Yan-Ping'
'Long, La-Sheng'
'Huang, Rong-Bin'
'Zheng, Lan-Sun'

_publ_section_title
;
 In situ cyclodehydration of iminodiacetic acid into
 2,5-diketopiperazine-1,4-diacetate in lanthanide-based coordination
 polymers
;
_journal_issue 10
_journal_name_full 'Dalton Transactions'
_journal_page_first 1707
_journal_page_last 1709
_journal_paper_doi 10.1039/b819792j
_journal_year 2009
_chemical_formula_sum 'C12 H12 Dy2 N2 O16'
_chemical_formula_weight 765.24
_chemical_name_systematic
;
?
;
_space_group_IT_number 2
_symmetry_cell_setting triclinic
_symmetry_space_group_name_Hall '-P 1'
_symmetry_space_group_name_H-M 'P -1'
_atom_sites_solution_hydrogens geom
_atom_sites_solution_primary direct
_atom_sites_solution_secondary difmap
_audit_creation_method SHELXL-97
_cell_angle_alpha 95.603(4)
_cell_angle_beta 110.399(4)
_cell_angle_gamma 93.470(4)
_cell_formula_units_Z 1
_cell_length_a 6.7426(16)
_cell_length_b 7.8105(18)
_cell_length_c 9.168(2)
_cell_measurement_reflns_used 3012
_cell_measurement_temperature 298(2)
_cell_measurement_theta_max 28.257
_cell_measurement_theta_min 2.390
_cell_volume 448.05(18)
_computing_cell_refinement 'SHELXTL-Plus (Sheldrick, 1990)'
_computing_data_collection 'SHELXTL-Plus (Sheldrick, 1990)'
_computing_data_reduction 'SHELXTL-Plus (Sheldrick, 1990)'
_computing_molecular_graphics 'SHELXTL V.5.0 (Sheldrick, 1997)'
_computing_publication_material 'SHELXL-97 (Sheldrick, 1997)'
_computing_structure_refinement 'SHELXL-97 (Sheldrick, 1997)'
_computing_structure_solution 'SHELXS-97 (Sheldrick, 1990)'
_diffrn_ambient_temperature 298(2)
_diffrn_measured_fraction_theta_full 0.979
_diffrn_measured_fraction_theta_max 0.979
_diffrn_measurement_device_type 'Bruker Smart Apex CCD area detector'
_diffrn_measurement_method 'phi and omega scans'
_diffrn_radiation_monochromator graphite
_diffrn_radiation_source 'fine-focus sealed tube'
_diffrn_radiation_type MoK\a
_diffrn_radiation_wavelength 0.71073
_diffrn_reflns_av_R_equivalents 0.0177
_diffrn_reflns_av_sigmaI/netI 0.0277
_diffrn_reflns_limit_h_max 8
_diffrn_reflns_limit_h_min -8
_diffrn_reflns_limit_k_max 9
_diffrn_reflns_limit_k_min -9
_diffrn_reflns_limit_l_max 11
_diffrn_reflns_limit_l_min -11
_diffrn_reflns_number 3425
_diffrn_reflns_theta_full 26.00
_diffrn_reflns_theta_max 26.00
_diffrn_reflns_theta_min 2.39
_exptl_absorpt_coefficient_mu 8.370
_exptl_absorpt_correction_T_max 0.7873
_exptl_absorpt_correction_T_min 0.4882
_exptl_absorpt_correction_type multi-scan
_exptl_absorpt_process_details '(SADABS; Bruker, 2001)'
_exptl_crystal_colour colorless
_exptl_crystal_density_diffrn 2.836
_exptl_crystal_density_meas ?
_exptl_crystal_density_method .
_exptl_crystal_description block
_exptl_crystal_F_000 358
_exptl_crystal_size_max 0.10
_exptl_crystal_size_mid 0.08
_exptl_crystal_size_min 0.03
_refine_diff_density_max 1.135
_refine_diff_density_min -0.977
_refine_diff_density_rms 0.134
_refine_ls_extinction_method none
_refine_ls_goodness_of_fit_ref 1.083
_refine_ls_hydrogen_treatment constr
_refine_ls_matrix_type full
_refine_ls_number_parameters 145
_refine_ls_number_reflns 1725
_refine_ls_number_restraints 0
_refine_ls_restrained_S_all 1.083
_refine_ls_R_factor_all 0.0222
_refine_ls_R_factor_gt 0.0217
_refine_ls_shift/su_max 0.005
_refine_ls_shift/su_mean 0.001
_refine_ls_structure_factor_coef Fsqd
_refine_ls_weighting_details 'calc w=1/[\s^2^(Fo^2^)+(0.0263P)^2^+0.6029P] where P=(Fo^2^+2Fc^2^)/3'
_refine_ls_weighting_scheme calc
_refine_ls_wR_factor_gt 0.0508
_refine_ls_wR_factor_ref 0.0511
_reflns_number_gt 1705
_reflns_number_total 1725
_reflns_threshold_expression >2sigma(I)
_cod_data_source_file b819792j.txt
_cod_data_source_block complex_1
_cod_original_cell_volume 448.06(18)
_cod_original_sg_symbol_H-M p-1
_cod_database_code 7000682

loop_
_symmetry_equiv_pos_as_xyz
'x, y, z'
'-x, -y, -z'

loop_
_atom_site_label
_atom_site_type_symbol
_atom_site_fract_x
_atom_site_fract_y
_atom_site_fract_z
_atom_site_U_iso_or_equiv
_atom_site_adp_type
_atom_site_occupancy
_atom_site_symmetry_multiplicity
_atom_site_calc_flag
_atom_site_refinement_flags
_atom_site_disorder_assembly
_atom_site_disorder_group
Dy1 Dy 0.380903(19) 0.767933(17) 0.216983(15) 0.01489(4) Uani 1 1 d . . .
O1 O 0.7212(4) 0.4270(3) 0.6383(3) 0.0393(6) Uani 1 1 d . . .
O2 O 0.7498(4) 1.0370(3) 0.6458(3) 0.0277(6) Uani 1 1 d . . .
O3 O 0.6720(4) 0.8461(3) 0.4364(3) 0.0334(7) Uani 1 1 d . . .
O4 O 0.7185(3) 1.0052(3) -0.0591(3) 0.0271(5) Uani 1 1 d . . .
O5 O 0.6599(3) 0.8729(3) 0.1286(3) 0.0285(6) Uani 1 1 d . . .
O6 O 0.7068(4) 0.3687(3) 0.0465(3) 0.0296(6) Uani 1 1 d . . .
O7 O 0.5807(4) 0.5286(3) 0.2033(2) 0.0252(6) Uani 1 1 d . . .
C1 C 0.8522(5) 0.4670(4) 0.5754(4) 0.0258(8) Uani 1 1 d . . .
C2 C 1.0916(6) 0.6740(4) 0.5203(4) 0.0322(8) Uani 1 1 d . . .
H2A H 1.2214 0.7261 0.6031 0.039 Uiso 1 1 calc R . .
H2B H 1.0358 0.7622 0.4539 0.039 Uiso 1 1 calc R . .
C3 C 0.8856(5) 0.7678(4) 0.6824(4) 0.0267(8) Uani 1 1 d . . .
H3A H 1.0158 0.8303 0.7570 0.032 Uiso 1 1 calc R . .
H3B H 0.8047 0.7211 0.7413 0.032 Uiso 1 1 calc R . .
C4 C 0.7572(5) 0.8921(4) 0.5791(4) 0.0188(7) Uani 1 1 d . . .
C5 C 0.6100(5) 0.9650(4) 0.0197(4) 0.0194(7) Uani 1 1 d . . .
C6 C 0.5829(5) 0.4700(4) 0.0725(4) 0.0202(7) Uani 1 1 d . . .
N1 N 0.9389(4) 0.6254(3) 0.5917(3) 0.0229(6) Uani 1 1 d . . .
O1W O 0.0014(4) 0.7095(4) 0.0918(3) 0.0419(8) Uani 1 1 d . . .
H1WA H -0.0454 0.6099 0.1026 0.050 Uiso 1 1 d R . .
H1WB H -0.0545 0.7913 0.1263 0.050 Uiso 1 1 d R . .

loop_
_atom_site_aniso_label
_atom_site_aniso_U_11
_atom_site_aniso_U_22
_atom_site_aniso_U_33
_atom_site_aniso_U_23
_atom_site_aniso_U_13
_atom_site_aniso_U_12
Dy1 0.01770(6) 0.01385(7) 0.01580(6) 0.00211(5) 0.00876(5) 0.00453(5)
O1 0.0557(12) 0.0276(13) 0.0630(13) 0.0204(10) 0.0506(10) 0.0169(11)
O2 0.0391(11) 0.0208(11) 0.0289(11) 0.0005(9) 0.0184(9) 0.0125(10)
O3 0.0301(12) 0.0428(15) 0.0211(12) -0.0023(11) 0.0016(10) 0.0136(11)
O4 0.0282(10) 0.0284(12) 0.0376(11) 0.0171(9) 0.0228(9) 0.0118(9)
O5 0.0209(10) 0.0361(13) 0.0335(11) 0.0198(10) 0.0108(9) 0.0097(10)
O6 0.0266(10) 0.0353(13) 0.0254(11) -0.0022(10) 0.0065(9) 0.0177(10)
O7 0.0357(11) 0.0258(12) 0.0179(10) 0.0021(9) 0.0129(9) 0.0127(10)
C1 0.0337(14) 0.0227(16) 0.0333(15) 0.0145(13) 0.0223(12) 0.0154(13)
C2 0.0438(16) 0.0159(15) 0.0523(19) 0.0083(14) 0.0345(14) 0.0078(14)
C3 0.0405(17) 0.0248(17) 0.0205(14) 0.0029(12) 0.0163(12) 0.0135(14)
C4 0.0170(12) 0.0213(15) 0.0219(14) 0.0033(12) 0.0109(11) 0.0051(12)
C5 0.0193(13) 0.0154(14) 0.0264(14) 0.0054(12) 0.0107(11) 0.0038(12)
C6 0.0225(13) 0.0162(14) 0.0235(14) 0.0011(12) 0.0103(12) 0.0033(12)
N1 0.0328(12) 0.0178(13) 0.0286(12) 0.0099(10) 0.0205(10) 0.0129(10)
O1W 0.0258(11) 0.0416(15) 0.0588(16) -0.0116(13) 0.0213(11) -0.0019(11)

loop_
_atom_type_symbol
_atom_type_description
_atom_type_scat_dispersion_real
_atom_type_scat_dispersion_imag
_atom_type_scat_source
C C 0.0033 0.0016 'International Tables Vol C Tables 4.2.6.8 and 6.1.1.4'
H H 0.0000 0.0000 'International Tables Vol C Tables 4.2.6.8 and 6.1.1.4'
N N 0.0061 0.0033 'International Tables Vol C Tables 4.2.6.8 and 6.1.1.4'
O O 0.0106 0.0060 'International Tables Vol C Tables 4.2.6.8 and 6.1.1.4'
Dy Dy -0.1892 4.4098 'International Tables Vol C Tables 4.2.6.8 and 6.1.1.4'

loop_
_geom_angle_atom_site_label_1
_geom_angle_atom_site_label_2
_geom_angle_atom_site_label_3
_geom_angle
_geom_angle_site_symmetry_1
_geom_angle_site_symmetry_3
_geom_angle_publ_flag
O3 Dy1 O2 79.27(9) . 2_676 ?
O3 Dy1 O1 85.79(10) . 2_666 ?
O2 Dy1 O1 83.16(9) 2_676 2_666 ?
O3 Dy1 O4 113.32(9) . 2_675 ?
O2 Dy1 O4 74.28(9) 2_676 2_675 ?
O1 Dy1 O4 146.41(9) 2_666 2_675 ?
O3 Dy1 O7 80.02(8) . . ?
O2 Dy1 O7 151.37(8) 2_676 . ?
O1 Dy1 O7 75.80(9) 2_666 . ?
O4 Dy1 O7 132.65(8) 2_675 . ?
O3 Dy1 O6 139.04(9) . 2_665 ?
O2 Dy1 O6 138.92(8) 2_676 2_665 ?
O1 Dy1 O6 108.74(9) 2_666 2_665 ?
O4 Dy1 O6 75.51(8) 2_675 2_665 ?
O7 Dy1 O6 67.66(8) . 2_665 ?
O3 Dy1 O1W 150.10(10) . . ?
O2 Dy1 O1W 76.09(9) 2_676 . ?
O1 Dy1 O1W 74.78(10) 2_666 . ?
O4 Dy1 O1W 75.83(9) 2_675 . ?
O7 Dy1 O1W 115.70(9) . . ?
O6 Dy1 O1W 69.99(9) 2_665 . ?
O3 Dy1 O5 73.94(9) . . ?
O2 Dy1 O5 118.07(9) 2_676 . ?
O1 Dy1 O5 146.15(8) 2_666 . ?
O4 Dy1 O5 67.44(8) 2_675 . ?
O7 Dy1 O5 74.21(8) . . ?
O6 Dy1 O5 73.54(8) 2_665 . ?
O1W Dy1 O5 133.26(9) . . ?
C1 O1 Dy1 146.1(2) . 2_666 ?
C4 O2 Dy1 155.0(2) . 2_676 ?
C4 O3 Dy1 151.7(2) . . ?
C5 O4 Dy1 118.7(2) . 2_675 ?
C5 O5 Dy1 117.46(19) . . ?
C6 O6 Dy1 117.72(19) . 2_665 ?
C6 O7 Dy1 118.2(2) . . ?
O1 C1 N1 122.4(3) . . ?
O1 C1 C2 117.4(3) . 2_766 ?
N1 C1 C2 120.2(3) . 2_766 ?
N1 C2 C1 116.7(3) . 2_766 ?
N1 C2 H2A 108.1 . . ?
C1 C2 H2A 108.1 2_766 . ?
N1 C2 H2B 108.1 . . ?
C1 C2 H2B 108.1 2_766 . ?
H2A C2 H2B 107.3 . . ?
N1 C3 C4 112.2(3) . . ?
N1 C3 H3A 109.2 . . ?
C4 C3 H3A 109.2 . . ?
N1 C3 H3B 109.2 . . ?
C4 C3 H3B 109.2 . . ?
H3A C3 H3B 107.9 . . ?
O3 C4 O2 124.6(3) . . ?
O3 C4 C3 119.0(3) . . ?
O2 C4 C3 116.4(3) . . ?
O4 C5 O5 126.7(3) . . ?
O4 C5 C5 117.3(4) . 2_675 ?
O5 C5 C5 116.0(4) . 2_675 ?
O7 C6 O6 126.7(3) . . ?
O7 C6 C6 116.7(4) . 2_665 ?
O6 C6 C6 116.6(4) . 2_665 ?
C1 N1 C2 123.1(3) . . ?
C1 N1 C3 121.9(3) . . ?
C2 N1 C3 115.0(3) . . ?
Dy1 O1W H1WA 113.0 . . ?
Dy1 O1W H1WB 107.5 . . ?
H1WA O1W H1WB 113.4 . . ?

loop_
_geom_bond_atom_site_label_1
_geom_bond_atom_site_label_2
_geom_bond_distance
_geom_bond_site_symmetry_2
_geom_bond_publ_flag
Dy1 O3 2.266(2) . ?
Dy1 O2 2.289(2) 2_676 ?
Dy1 O1 2.336(3) 2_666 ?
Dy1 O4 2.378(2) 2_675 ?
Dy1 O7 2.388(2) . ?
Dy1 O6 2.397(2) 2_665 ?
Dy1 O1W 2.405(2) . ?
Dy1 O5 2.423(3) . ?
O1 C1 1.251(4) . ?
O1 Dy1 2.336(3) 2_666 ?
O2 C4 1.245(4) . ?
O2 Dy1 2.289(2) 2_676 ?
O3 C4 1.236(4) . ?
O4 C5 1.241(4) . ?
O4 Dy1 2.378(2) 2_675 ?
O5 C5 1.251(4) . ?
O6 C6 1.250(4) . ?
O6 Dy1 2.397(2) 2_665 ?
O7 C6 1.246(4) . ?
C1 N1 1.308(4) . ?
C1 C2 1.490(5) 2_766 ?
C2 N1 1.451(5) . ?
C2 C1 1.490(5) 2_766 ?
C2 H2A 0.9700 . ?
C2 H2B 0.9700 . ?
C3 N1 1.461(4) . ?
C3 C4 1.517(4) . ?
C3 H3A 0.9700 . ?
C3 H3B 0.9700 . ?
C5 C5 1.547(6) 2_675 ?
C6 C6 1.544(6) 2_665 ?
O1W H1WA 0.8500 . ?
O1W H1WB 0.8500 . ?

loop_
_geom_hbond_atom_site_label_D
_geom_hbond_atom_site_label_H
_geom_hbond_atom_site_label_A
_geom_hbond_distance_DH
_geom_hbond_distance_HA
_geom_hbond_distance_DA
_geom_hbond_angle_DHA
_geom_hbond_site_symmetry_A
O1W H1WB O5 0.85 2.07 2.803(4) 143.9 1_455
O1W H1WB O4 0.85 2.66 3.194(4) 122.2 1_455
O1W H1WA O6 0.85 2.33 3.126(4) 155.9 1_455
